data_7249639
loop_
_publ_author_name
'Huang, Mengjun'
'Wang, Guoqiang'
'Li, Heyin'
'Zou, Zhenlei'
'Jia, Xingye'
'Karotsis, Georgios'
'Pan, Yi'
'Zhang, Weigang'
'Ma, Jing'
'Wang, Yi'

_publ_section_title
;
 EDA complex mediated [3+2] cyclization for the construction of
 CF3-oxadiazoles
;
_journal_name_full 'Green Chemistry'
_journal_paper_doi 10.1039/D4GC05267F
_journal_year 2024
_chemical_formula_moiety '2(C10 H8 F3 N3 O)'
_chemical_formula_sum 'C20 H16 F6 N6 O2'
_chemical_formula_weight 486.39
_space_group_crystal_system monoclinic
_space_group_IT_number 14
_space_group_name_Hall '-P 2yn'
_space_group_name_H-M_alt 'P 1 21/n 1'
_atom_sites_solution_hydrogens geom
_atom_sites_solution_primary iterative
_audit_block_doi 10.5517/ccdc.csd.cc2g0n27
_audit_creation_date 2023-05-23
_audit_creation_method
;
Olex2 1.2
(compiled 2018.05.29 svn.r3508 for OlexSys, GUI svn.r5506)
;
_audit_update_record
;
2023-05-23 deposited with the CCDC.	2024-11-25 downloaded from the CCDC.
;
_cell_angle_alpha 90
_cell_angle_beta 95.113(19)
_cell_angle_gamma 90
_cell_formula_units_Z 4
_cell_length_a 5.900(3)
_cell_length_b 12.748(6)
_cell_length_c 28.745(15)
_cell_measurement_reflns_used 4557
_cell_measurement_temperature 193.0
_cell_measurement_theta_max 48.09
_cell_measurement_theta_min 2.69
_cell_volume 2153.4(19)
_computing_cell_refinement 'SAINT v8.37A (Bruker, 2015)'
_computing_data_reduction 'SAINT v8.37A (Bruker, 2015)'
_computing_molecular_graphics 'Olex2 (Dolomanov et al., 2009)'
_computing_publication_material 'Olex2 (Dolomanov et al., 2009)'
_computing_structure_refinement 'XL (Sheldrick, 2008)'
_computing_structure_solution 'olex2.solve (Bourhis et al., 2015)'
_diffrn_ambient_temperature 193.0
_diffrn_measured_fraction_theta_full 1.000
_diffrn_measured_fraction_theta_max 0.998
_diffrn_measurement_device_type 'Bruker APEX-II CCD'
_diffrn_measurement_method '\f and \w scans'
_diffrn_radiation_type GaK\a
_diffrn_radiation_wavelength 1.34139
_diffrn_reflns_av_R_equivalents 0.0995
_diffrn_reflns_av_unetI/netI 0.0935
_diffrn_reflns_Laue_measured_fraction_full 1.000
_diffrn_reflns_Laue_measured_fraction_max 0.998
_diffrn_reflns_limit_h_max 7
_diffrn_reflns_limit_h_min -7
_diffrn_reflns_limit_k_max 15
_diffrn_reflns_limit_k_min -15
_diffrn_reflns_limit_l_max 34
_diffrn_reflns_limit_l_min -34
_diffrn_reflns_number 26562
_diffrn_reflns_point_group_measured_fraction_full 1.000
_diffrn_reflns_point_group_measured_fraction_max 0.998
_diffrn_reflns_theta_full 53.594
_diffrn_reflns_theta_max 53.972
_diffrn_reflns_theta_min 2.685
_diffrn_standards_number 0
_exptl_absorpt_coefficient_mu 0.766
_exptl_absorpt_correction_T_max 0.7506
_exptl_absorpt_correction_T_min 0.5961
_exptl_absorpt_correction_type multi-scan
_exptl_absorpt_process_details
;
SADABS-2016/2 (Bruker,2016/2) was used for absorption correction.
wR2(int) was 0.1383 before and 0.0899 after correction.
The Ratio of minimum to maximum transmission is 0.7942.
The \l/2 correction factor is Not present.
;
_exptl_crystal_colour 'clear light colourless'
_exptl_crystal_colour_lustre clear
_exptl_crystal_colour_modifier light
_exptl_crystal_colour_primary colourless
_exptl_crystal_density_diffrn 1.500
_exptl_crystal_description block
_exptl_crystal_F_000 992
_exptl_crystal_size_max 0.1
_exptl_crystal_size_mid 0.1
_exptl_crystal_size_min 0.1
_refine_diff_density_max 0.282
_refine_diff_density_min -0.288
_refine_diff_density_rms 0.074
_refine_ls_extinction_method none
_refine_ls_goodness_of_fit_ref 1.024
_refine_ls_hydrogen_treatment constr
_refine_ls_matrix_type full
_refine_ls_number_parameters 307
_refine_ls_number_reflns 3932
_refine_ls_number_restraints 0
_refine_ls_restrained_S_all 1.024
_refine_ls_R_factor_all 0.1061
_refine_ls_R_factor_gt 0.0641
_refine_ls_shift/su_max 0.000
_refine_ls_shift/su_mean 0.000
_refine_ls_structure_factor_coef Fsqd
_refine_ls_weighting_details 'w=1/[\s^2^(Fo^2^)+(0.0901P)^2^+0.3134P] where P=(Fo^2^+2Fc^2^)/3'
_refine_ls_weighting_scheme calc
_refine_ls_wR_factor_gt 0.1601
_refine_ls_wR_factor_ref 0.1915
_reflns_Friedel_coverage 0.000
_reflns_number_gt 2396
_reflns_number_total 3932
_reflns_threshold_expression 'I > 2\s(I)'
_cod_data_source_file d4gc05267f2.cif
_cod_data_source_block hmj_a
_cod_depositor_comments
;
The following automatic conversions were performed:

data item '_exptl_absorpt_correction_type' value 'Multi-scan' was
changed to 'multi-scan' in accordance with the
/home/data/users/saulius/crontab/automatic-downloads/rss-feeds/RSC/lib/dictionaries/cif_core.dic
dictionary named 'cif_core.dic' version 2.4.2 last updated on
2011-04-26.

Automatic conversion script
Id: cif_fix_values 8170 2020-07-09 18:12:32Z antanas 
;
_cod_original_cell_volume 2153.3(19)
_cod_database_code 7249639
_shelx_shelxl_version_number 2014/7
_shelx_space_group_comment
;
The symmetry employed for this shelxl refinement is uniquely defined
by the following loop, which should always be used as a source of
symmetry information in preference to the above space-group names.
They are only intended as comments.
;
_shelx_estimated_absorpt_t_max 0.927
_shelx_estimated_absorpt_t_min 0.927
_olex2_refinement_description
;
1. Fixed Uiso
 At 1.2 times of:
  All C(H) groups, All C(H,H) groups, All N(H) groups
2.a Secondary CH2 refined with riding coordinates:
 C17(H17A,H17B), C7(H7A,H7B)
2.b Aromatic/amide H refined with riding coordinates:
 N1(H1), N4(H4A), C6(H6), C12(H12), C2(H2), C3(H3), C16(H16), C5(H5), C4(H4),
 C13(H13), C14(H14), C15(H15)
;
_olex2_submission_special_instructions 'No special instructions were received'

loop_
_space_group_symop_operation_xyz
'x, y, z'
'-x+1/2, y+1/2, -z+1/2'
'-x, -y, -z'
'x-1/2, -y-1/2, z-1/2'

loop_
_atom_site_label
_atom_site_type_symbol
_atom_site_fract_x
_atom_site_fract_y
_atom_site_fract_z
_atom_site_U_iso_or_equiv
_atom_site_adp_type
_atom_site_occupancy
_atom_site_site_symmetry_order
_atom_site_calc_flag
_atom_site_refinement_flags_posn
_atom_site_refinement_flags_adp
_atom_site_refinement_flags_occupancy
_atom_site_disorder_assembly
_atom_site_disorder_group
O1 O 0.1984(3) 0.83701(16) 0.48277(6) 0.0562(5) Uani 1 1 d . . . . .
O2 O 0.5980(3) 0.51497(16) 0.60550(7) 0.0577(5) Uani 1 1 d . . . . .
F6 F 0.2708(4) 0.5193(2) 0.51930(7) 0.1003(8) Uani 1 1 d . . . . .
F1 F -0.0775(4) 0.8017(2) 0.39525(7) 0.1051(8) Uani 1 1 d . . . . .
F3 F -0.0085(4) 0.66390(18) 0.43515(8) 0.1032(8) Uani 1 1 d . . . . .
F2 F -0.3326(4) 0.7389(2) 0.43441(8) 0.1088(8) Uani 1 1 d . . . . .
N1 N 0.4205(4) 0.9225(2) 0.54087(8) 0.0585(7) Uani 1 1 d . . . . .
H1 H 0.5349 0.9177 0.5233 0.070 Uiso 1 1 calc R . . . .
N4 N 0.8254(4) 0.4398(2) 0.66585(8) 0.0603(7) Uani 1 1 d . . . . .
H4A H 0.9396 0.4439 0.6482 0.072 Uiso 1 1 calc R . . . .
N3 N -0.1410(4) 0.8574(2) 0.50801(9) 0.0594(7) Uani 1 1 d . . . . .
N2 N 0.0173(4) 0.9071(2) 0.54056(8) 0.0567(6) Uani 1 1 d . . . . .
N5 N 0.4240(4) 0.4553(2) 0.66625(9) 0.0616(7) Uani 1 1 d . . . . .
N6 N 0.2628(4) 0.4994(2) 0.63279(10) 0.0669(7) Uani 1 1 d . . . . .
F4 F 0.4029(6) 0.6625(2) 0.54414(10) 0.1431(12) Uani 1 1 d . . . . .
C8 C 0.2149(5) 0.8918(2) 0.52399(9) 0.0512(7) Uani 1 1 d . . . . .
C18 C 0.6187(5) 0.4673(2) 0.64842(10) 0.0541(7) Uani 1 1 d . . . . .
C11 C 0.8648(5) 0.4888(2) 0.74988(10) 0.0545(7) Uani 1 1 d . . . . .
C1 C 0.4792(5) 0.8782(2) 0.62475(10) 0.0528(7) Uani 1 1 d . . . . .
C6 C 0.6705(5) 0.8150(3) 0.63014(11) 0.0596(8) Uani 1 1 d . . . . .
H6 H 0.7901 0.8251 0.6106 0.072 Uiso 1 1 calc R . . . .
C9 C -0.0295(5) 0.8193(2) 0.47592(10) 0.0556(7) Uani 1 1 d . . . . .
C12 C 0.6873(5) 0.4981(2) 0.77809(11) 0.0597(8) Uani 1 1 d . . . . .
H12 H 0.5634 0.4504 0.7743 0.072 Uiso 1 1 calc R . . . .
C2 C 0.3054(5) 0.8610(2) 0.65341(10) 0.0578(8) Uani 1 1 d . . . . .
H2 H 0.1722 0.9031 0.6499 0.069 Uiso 1 1 calc R . . . .
F5 F 0.0692(5) 0.6145(3) 0.55809(9) 0.1570(14) Uani 1 1 d . . . . .
C17 C 0.8664(5) 0.4027(3) 0.71408(10) 0.0612(8) Uani 1 1 d . . . . .
H17A H 1.0157 0.3668 0.7178 0.073 Uiso 1 1 calc R . . . .
H17B H 0.7482 0.3505 0.7201 0.073 Uiso 1 1 calc R . . . .
C19 C 0.3697(5) 0.5325(3) 0.59924(11) 0.0615(8) Uani 1 1 d . . . . .
C7 C 0.4599(5) 0.9642(2) 0.58814(10) 0.0605(8) Uani 1 1 d . . . . .
H7A H 0.3329 1.0115 0.5943 0.073 Uiso 1 1 calc R . . . .
H7B H 0.6018 1.0060 0.5907 0.073 Uiso 1 1 calc R . . . .
C3 C 0.3241(5) 0.7833(3) 0.68694(11) 0.0645(8) Uani 1 1 d . . . . .
H3 H 0.2044 0.7725 0.7064 0.077 Uiso 1 1 calc R . . . .
C16 C 1.0423(5) 0.5601(3) 0.75616(11) 0.0639(8) Uani 1 1 d . . . . .
H16 H 1.1654 0.5554 0.7371 0.077 Uiso 1 1 calc R . . . .
C5 C 0.6891(5) 0.7370(3) 0.66383(11) 0.0641(8) Uani 1 1 d . . . . .
H5 H 0.8214 0.6942 0.6673 0.077 Uiso 1 1 calc R . . . .
C4 C 0.5163(6) 0.7214(3) 0.69222(11) 0.0667(9) Uani 1 1 d . . . . .
H4 H 0.5294 0.6681 0.7154 0.080 Uiso 1 1 calc R . . . .
C13 C 0.6876(6) 0.5753(3) 0.81145(11) 0.0689(9) Uani 1 1 d . . . . .
H13 H 0.5644 0.5804 0.8305 0.083 Uiso 1 1 calc R . . . .
C14 C 0.8654(6) 0.6452(3) 0.81744(11) 0.0712(9) Uani 1 1 d . . . . .
H14 H 0.8658 0.6983 0.8406 0.085 Uiso 1 1 calc R . . . .
C10 C -0.1133(6) 0.7558(3) 0.43522(12) 0.0717(9) Uani 1 1 d . . . . .
C15 C 1.0432(6) 0.6376(3) 0.78949(12) 0.0708(9) Uani 1 1 d . . . . .
H15 H 1.1661 0.6858 0.7933 0.085 Uiso 1 1 calc R . . . .
C20 C 0.2771(7) 0.5829(3) 0.55516(13) 0.0808(10) Uani 1 1 d . . . . .

loop_
_atom_site_aniso_label
_atom_site_aniso_U_11
_atom_site_aniso_U_22
_atom_site_aniso_U_33
_atom_site_aniso_U_23
_atom_site_aniso_U_13
_atom_site_aniso_U_12
O1 0.0508(12) 0.0692(13) 0.0498(11) 0.0021(10) 0.0116(8) 0.0035(9)
O2 0.0521(12) 0.0689(13) 0.0520(12) 0.0005(10) 0.0044(9) -0.0007(9)
F6 0.1194(19) 0.1164(18) 0.0623(13) -0.0027(12) -0.0082(12) -0.0099(14)
F1 0.141(2) 0.1214(19) 0.0530(12) 0.0030(12) 0.0074(12) -0.0177(15)
F3 0.1293(19) 0.0794(15) 0.0970(17) -0.0228(12) -0.0120(14) 0.0085(13)
F2 0.0759(15) 0.153(2) 0.0962(16) -0.0228(15) -0.0022(12) -0.0294(14)
N1 0.0498(14) 0.0749(17) 0.0520(14) 0.0075(13) 0.0116(11) -0.0042(12)
N4 0.0490(14) 0.0798(18) 0.0524(14) 0.0010(12) 0.0067(11) 0.0080(12)
N3 0.0514(14) 0.0691(17) 0.0584(15) 0.0042(13) 0.0088(12) -0.0037(12)
N2 0.0472(13) 0.0691(16) 0.0552(14) 0.0031(12) 0.0125(11) 0.0023(12)
N5 0.0490(14) 0.0741(18) 0.0620(15) -0.0043(13) 0.0061(12) -0.0031(12)
N6 0.0494(15) 0.0824(19) 0.0681(17) -0.0103(15) 0.0006(13) 0.0024(13)
F4 0.189(3) 0.1000(19) 0.126(2) 0.0476(17) -0.065(2) -0.0432(19)
C8 0.0558(17) 0.0544(17) 0.0449(15) 0.0067(13) 0.0124(12) 0.0015(14)
C18 0.0535(18) 0.0589(18) 0.0505(17) -0.0039(14) 0.0077(13) -0.0027(14)
C11 0.0559(18) 0.0555(18) 0.0515(17) 0.0039(13) 0.0011(13) 0.0057(14)
C1 0.0542(17) 0.0561(17) 0.0479(16) -0.0009(13) 0.0029(13) -0.0066(14)
C6 0.0501(17) 0.068(2) 0.0615(18) 0.0004(16) 0.0081(13) -0.0034(15)
C9 0.0514(17) 0.0633(19) 0.0528(17) 0.0094(14) 0.0082(13) 0.0015(14)
C12 0.0572(18) 0.065(2) 0.0568(18) 0.0072(15) 0.0054(14) 0.0003(14)
C2 0.0531(17) 0.0653(19) 0.0558(18) -0.0034(15) 0.0095(13) -0.0010(14)
F5 0.115(2) 0.245(4) 0.107(2) 0.011(2) -0.0171(16) 0.096(2)
C17 0.0649(19) 0.0624(19) 0.0560(18) 0.0011(15) 0.0033(14) 0.0075(15)
C19 0.0526(18) 0.071(2) 0.0601(19) -0.0083(16) 0.0019(15) 0.0014(15)
C7 0.0620(19) 0.0637(19) 0.0558(18) 0.0051(15) 0.0054(14) -0.0073(15)
C3 0.065(2) 0.074(2) 0.0557(18) 0.0032(16) 0.0116(15) -0.0142(17)
C16 0.0581(19) 0.071(2) 0.0621(19) 0.0047(17) 0.0030(14) -0.0051(16)
C5 0.066(2) 0.063(2) 0.0620(19) -0.0007(16) -0.0007(16) 0.0043(16)
C4 0.086(2) 0.0575(19) 0.0547(18) 0.0042(15) -0.0060(16) -0.0098(18)
C13 0.076(2) 0.075(2) 0.0565(19) 0.0045(17) 0.0117(16) 0.0128(19)
C14 0.100(3) 0.057(2) 0.0547(19) -0.0011(15) -0.0017(18) 0.0066(19)
C10 0.076(2) 0.077(2) 0.061(2) 0.0014(18) 0.0026(17) -0.0024(19)
C15 0.079(2) 0.065(2) 0.067(2) 0.0025(17) -0.0037(18) -0.0122(17)
C20 0.082(3) 0.082(3) 0.075(3) 0.000(2) -0.0164(19) 0.005(2)

loop_
_atom_type_symbol
_atom_type_description
_atom_type_scat_dispersion_real
_atom_type_scat_dispersion_imag
_atom_type_scat_source
C C 0.0148 0.0070 'International Tables Vol C Tables 4.2.6.8 and 6.1.1.4'
H H 0.0000 0.0000 'International Tables Vol C Tables 4.2.6.8 and 6.1.1.4'
F F 0.0599 0.0411 'International Tables Vol C Tables 4.2.6.8 and 6.1.1.4'
N N 0.0253 0.0136 'International Tables Vol C Tables 4.2.6.8 and 6.1.1.4'
O O 0.0412 0.0250 'International Tables Vol C Tables 4.2.6.8 and 6.1.1.4'

loop_
_geom_angle_atom_site_label_1
_geom_angle_atom_site_label_2
_geom_angle_atom_site_label_3
_geom_angle
_geom_angle_site_symmetry_1
_geom_angle_site_symmetry_3
_geom_angle_publ_flag
C9 O1 C8 101.7(2) . . ?
C19 O2 C18 101.5(2) . . ?
C8 N1 C7 120.9(2) . . ?
C18 N4 C17 120.8(2) . . ?
C9 N3 N2 107.3(2) . . ?
C8 N2 N3 104.4(2) . . ?
C18 N5 N6 104.4(3) . . ?
C19 N6 N5 107.5(3) . . ?
N1 C8 O1 117.3(2) . . ?
N2 C8 O1 113.1(2) . . ?
N2 C8 N1 129.6(3) . . ?
N4 C18 O2 117.6(3) . . ?
N5 C18 O2 113.2(3) . . ?
N5 C18 N4 129.2(3) . . ?
C12 C11 C17 120.9(3) . . ?
C12 C11 C16 118.0(3) . . ?
C16 C11 C17 121.1(3) . . ?
C6 C1 C2 118.6(3) . . ?
C6 C1 C7 120.6(3) . . ?
C2 C1 C7 120.8(3) . . ?
C1 C6 C5 120.6(3) . . ?
O1 C9 C10 117.7(3) . . ?
N3 C9 O1 113.5(3) . . ?
N3 C9 C10 128.7(3) . . ?
C13 C12 C11 121.1(3) . . ?
C3 C2 C1 120.7(3) . . ?
N4 C17 C11 113.7(3) . . ?
O2 C19 C20 118.0(3) . . ?
N6 C19 O2 113.4(3) . . ?
N6 C19 C20 128.6(3) . . ?
N1 C7 C1 112.3(2) . . ?
C4 C3 C2 120.1(3) . . ?
C15 C16 C11 121.2(3) . . ?
C4 C5 C6 120.1(3) . . ?
C5 C4 C3 119.9(3) . . ?
C12 C13 C14 120.3(3) . . ?
C13 C14 C15 119.5(3) . . ?
F1 C10 F3 106.2(3) . . ?
F1 C10 C9 112.2(3) . . ?
F3 C10 C9 111.3(3) . . ?
F2 C10 F1 107.0(3) . . ?
F2 C10 F3 108.4(3) . . ?
F2 C10 C9 111.5(3) . . ?
C16 C15 C14 120.0(3) . . ?
F6 C20 F4 105.4(4) . . ?
F6 C20 C19 112.8(3) . . ?
F4 C20 C19 111.6(3) . . ?
F5 C20 F6 106.4(3) . . ?
F5 C20 F4 109.4(4) . . ?
F5 C20 C19 110.9(3) . . ?

loop_
_geom_bond_atom_site_label_1
_geom_bond_atom_site_label_2
_geom_bond_distance
_geom_bond_site_symmetry_2
_geom_bond_publ_flag
O1 C8 1.371(3) . ?
O1 C9 1.360(3) . ?
O2 C18 1.371(3) . ?
O2 C19 1.362(4) . ?
F6 C20 1.309(4) . ?
F1 C10 1.323(4) . ?
F3 C10 1.325(4) . ?
F2 C10 1.310(4) . ?
N1 C8 1.325(4) . ?
N1 C7 1.458(4) . ?
N4 C18 1.324(4) . ?
N4 C17 1.465(4) . ?
N3 N2 1.412(3) . ?
N3 C9 1.276(4) . ?
N2 C8 1.313(4) . ?
N5 N6 1.408(4) . ?
N5 C18 1.308(4) . ?
N6 C19 1.270(4) . ?
F4 C20 1.313(5) . ?
C11 C12 1.385(4) . ?
C11 C17 1.505(4) . ?
C11 C16 1.386(4) . ?
C1 C6 1.385(4) . ?
C1 C2 1.389(4) . ?
C1 C7 1.516(4) . ?
C6 C5 1.385(4) . ?
C9 C10 1.472(5) . ?
C12 C13 1.374(4) . ?
C2 C3 1.379(4) . ?
F5 C20 1.301(5) . ?
C19 C20 1.481(5) . ?
C3 C4 1.378(5) . ?
C16 C15 1.376(5) . ?
C5 C4 1.376(4) . ?
C13 C14 1.375(5) . ?
C14 C15 1.380(5) . ?
